data_2239629
loop_
_publ_author_name
'Zhang, Jixia'
'Shen, Xiaoping'

_publ_section_title
;
 <i>catena</i>-Poly[[bis(dicyanamido-\k<i>N</i>^1^)cobalt(II)]bis{\m-1,2-bis[(1,2,4-triazol-1-yl)methyl]benzene-\k^2^<i>N</i>^4^:<i>N</i>^4'^}]
;
_journal_issue 7
_journal_name_full 'Acta Crystallographica Section E'
_journal_page_first m244
_journal_paper_doi 10.1107/S1600536814012331
_journal_volume 70
_journal_year 2014
_chemical_formula_iupac '[Co (C2 N3)2 (C12 H12 N6)2]'
_chemical_formula_moiety 'C28 H24 Co N18'
_chemical_formula_sum 'C28 H24 Co N18'
_chemical_formula_weight 671.58
_chemical_name_systematic
<i>catena</i>-Poly[[bis(dicyanamido-\k<i>N</i>^1^)cobalt(II)]bis{\m-1,2-bis[(1,2,4-triazol-1-yl)methyl]benzene-\k^2^<i>N</i>^4^:<i>N</i>^4'^}]
_space_group_IT_number 2
_symmetry_cell_setting triclinic
_symmetry_space_group_name_Hall '-P 1'
_symmetry_space_group_name_H-M 'P -1'
_atom_sites_solution_hydrogens geom
_atom_sites_solution_primary direct
_atom_sites_solution_secondary difmap
_audit_creation_method SHELXL-97
_cell_angle_alpha 93.984(7)
_cell_angle_beta 95.015(7)
_cell_angle_gamma 97.587(7)
_cell_formula_units_Z 1
_cell_length_a 8.517(2)
_cell_length_b 9.092(2)
_cell_length_c 9.622(3)
_cell_measurement_reflns_used 2443
_cell_measurement_temperature 293(2)
_cell_measurement_theta_max 25.3491
_cell_measurement_theta_min 3.0677
_cell_volume 733.3(3)
_computing_cell_refinement 'CrystalClear (Rigaku, 2000)'
_computing_data_collection 'CrystalClear (Rigaku, 2000)'
_computing_data_reduction 'CrystalClear (Rigaku, 2000)'
_computing_molecular_graphics 'SHELXTL (Sheldrick, 2008)'
_computing_publication_material 'SHELXTL (Sheldrick, 2008)'
_computing_structure_refinement 'SHELXL97 (Sheldrick, 2008)'
_computing_structure_solution 'SHELXS97 (Sheldrick, 2008)'
_diffrn_ambient_temperature 293(2)
_diffrn_detector_area_resol_mean 7.31
_diffrn_measured_fraction_theta_full 0.994
_diffrn_measured_fraction_theta_max 0.994
_diffrn_measurement_device_type 'Rigaku Mercury CCD'
_diffrn_measurement_method \w
_diffrn_radiation_monochromator graphite
_diffrn_radiation_source 'fine-focus sealed tube'
_diffrn_radiation_type MoK\a
_diffrn_radiation_wavelength 0.71070
_diffrn_reflns_av_R_equivalents 0.0412
_diffrn_reflns_av_sigmaI/netI 0.0547
_diffrn_reflns_limit_h_max 10
_diffrn_reflns_limit_h_min -9
_diffrn_reflns_limit_k_max 10
_diffrn_reflns_limit_k_min -10
_diffrn_reflns_limit_l_max 9
_diffrn_reflns_limit_l_min -11
_diffrn_reflns_number 7244
_diffrn_reflns_theta_full 25.34
_diffrn_reflns_theta_max 25.34
_diffrn_reflns_theta_min 3.07
_diffrn_standards_decay_% 0
_diffrn_standards_interval_count 0
_diffrn_standards_interval_time 0
_diffrn_standards_number 0
_exptl_absorpt_coefficient_mu 0.641
_exptl_absorpt_correction_T_max 0.8934
_exptl_absorpt_correction_T_min 0.8310
_exptl_absorpt_correction_type multi-scan
_exptl_absorpt_process_details '(<i>REQAB</i>; Jacobson, 1998)'
_exptl_crystal_colour Orange
_exptl_crystal_density_diffrn 1.521
_exptl_crystal_density_method 'not measured'
_exptl_crystal_description Block
_exptl_crystal_F_000 345
_exptl_crystal_size_max 0.30
_exptl_crystal_size_mid 0.20
_exptl_crystal_size_min 0.18
_refine_diff_density_max 0.221
_refine_diff_density_min -0.286
_refine_ls_extinction_method none
_refine_ls_goodness_of_fit_ref 1.052
_refine_ls_hydrogen_treatment constr
_refine_ls_matrix_type full
_refine_ls_number_parameters 214
_refine_ls_number_reflns 2658
_refine_ls_number_restraints 0
_refine_ls_restrained_S_all 1.052
_refine_ls_R_factor_all 0.0675
_refine_ls_R_factor_gt 0.0486
_refine_ls_shift/su_max 0.000
_refine_ls_shift/su_mean 0.000
_refine_ls_structure_factor_coef Fsqd
_refine_ls_weighting_details 'calc w=1/[\s^2^(Fo^2^)+(0.0447P)^2^+0.3399P] where P=(Fo^2^+2Fc^2^)/3'
_refine_ls_weighting_scheme calc
_refine_ls_wR_factor_gt 0.1009
_refine_ls_wR_factor_ref 0.1105
_reflns_number_gt 2118
_reflns_number_total 2658
_reflns_threshold_expression I>2sigma(I)
_cod_data_source_file rz5127sup1.cf
_cod_data_source_block I
_cod_original_cell_volume 733.2(3)
_cod_database_code 2239629
_cod_database_fobs_code 2239629

loop_
_symmetry_equiv_pos_as_xyz
'x, y, z'
'-x, -y, -z'

loop_
_atom_site_type_symbol
_atom_site_label
_atom_site_fract_x
_atom_site_fract_y
_atom_site_fract_z
_atom_site_U_iso_or_equiv
_atom_site_adp_type
_atom_site_calc_flag
_atom_site_refinement_flags
_atom_site_occupancy
_atom_site_symmetry_multiplicity
Co Co1 1.0000 0.0000 0.0000 0.0318(2) Uani d S 1 2
N N1 0.6352(3) 0.1812(3) 0.2157(2) 0.0372(6) Uani d . 1 1
N N2 0.5728(4) 0.0354(3) 0.2084(3) 0.0596(8) Uani d . 1 1
N N3 0.7995(3) 0.0625(3) 0.1044(2) 0.0344(6) Uani d . 1 1
N N4 0.7413(3) 0.1313(3) 0.6393(2) 0.0399(6) Uani d . 1 1
N N5 0.8430(4) 0.0608(3) 0.5692(3) 0.0589(8) Uani d . 1 1
N N6 0.8898(3) 0.0428(3) 0.8003(2) 0.0358(6) Uani d . 1 1
N N7 1.1984(3) 0.4878(3) 0.0020(3) 0.0530(8) Uani d . 1 1
N N8 1.1042(3) 0.2262(3) 0.0262(3) 0.0433(7) Uani d . 1 1
N N9 1.4468(3) 0.6425(3) 0.0931(3) 0.0545(8) Uani d . 1 1
C C1 0.6521(4) 0.3991(3) 0.3874(3) 0.0397(7) Uani d . 1 1
C C2 0.6915(4) 0.3559(4) 0.5211(3) 0.0408(8) Uani d . 1 1
C C3 0.7892(4) 0.4559(4) 0.6162(4) 0.0562(9) Uani d . 1 1
H H3A 0.8178 0.4273 0.7048 0.067 Uiso calc R 1 1
C C4 0.8452(5) 0.5969(4) 0.5828(4) 0.0673(11) Uani d . 1 1
H H4A 0.9114 0.6621 0.6483 0.081 Uiso calc R 1 1
C C5 0.8034(5) 0.6410(4) 0.4529(4) 0.0695(11) Uani d . 1 1
H H5A 0.8385 0.7370 0.4308 0.083 Uiso calc R 1 1
C C6 0.7093(5) 0.5422(4) 0.3556(4) 0.0562(9) Uani d . 1 1
H H6A 0.6834 0.5715 0.2668 0.067 Uiso calc R 1 1
C C7 0.5494(4) 0.2970(4) 0.2755(3) 0.0463(8) Uani d . 1 1
H H7A 0.4564 0.2499 0.3151 0.056 Uiso calc R 1 1
H H7B 0.5130 0.3552 0.2015 0.056 Uiso calc R 1 1
C C8 0.6221(4) 0.2075(4) 0.5666(3) 0.0469(8) Uani d . 1 1
H H8A 0.5403 0.2229 0.6281 0.056 Uiso calc R 1 1
H H8B 0.5722 0.1446 0.4849 0.056 Uiso calc R 1 1
C C9 0.6753(4) -0.0309(4) 0.1403(4) 0.0540(9) Uani d . 1 1
H H9A 0.6631 -0.1333 0.1188 0.065 Uiso calc R 1 1
C C10 0.7693(3) 0.1939(3) 0.1547(3) 0.0348(7) Uani d . 1 1
H H10A 0.8339 0.2835 0.1482 0.042 Uiso calc R 1 1
C C11 0.9294(4) 0.0098(4) 0.6696(3) 0.0539(9) Uani d . 1 1
H H11A 1.0116 -0.0449 0.6525 0.065 Uiso calc R 1 1
C C12 0.7701(4) 0.1187(3) 0.7761(3) 0.0401(7) Uani d . 1 1
H H12A 0.7136 0.1580 0.8448 0.048 Uiso calc R 1 1
C C13 1.1548(3) 0.3483(3) 0.0180(3) 0.0356(7) Uani d . 1 1
C C14 1.3340(4) 0.5617(3) 0.0535(3) 0.0396(7) Uani d . 1 1

loop_
_atom_site_aniso_label
_atom_site_aniso_U_11
_atom_site_aniso_U_22
_atom_site_aniso_U_33
_atom_site_aniso_U_12
_atom_site_aniso_U_13
_atom_site_aniso_U_23
Co1 0.0361(3) 0.0240(3) 0.0352(3) 0.0040(2) 0.0037(2) 0.0028(2)
N1 0.0416(15) 0.0357(15) 0.0358(14) 0.0106(12) 0.0040(12) 0.0037(11)
N2 0.0564(19) 0.0465(18) 0.077(2) -0.0006(15) 0.0282(16) -0.0005(16)
N3 0.0371(14) 0.0302(14) 0.0366(13) 0.0042(11) 0.0064(11) 0.0045(11)
N4 0.0457(15) 0.0430(15) 0.0340(14) 0.0121(12) 0.0061(12) 0.0100(12)
N5 0.078(2) 0.066(2) 0.0397(16) 0.0324(17) 0.0117(15) 0.0035(15)
N6 0.0418(15) 0.0306(14) 0.0362(14) 0.0077(11) 0.0069(11) 0.0018(11)
N7 0.0491(17) 0.0319(16) 0.074(2) -0.0018(13) -0.0094(15) 0.0137(14)
N8 0.0464(16) 0.0276(15) 0.0554(17) 0.0016(12) 0.0081(13) 0.0027(12)
N9 0.0522(18) 0.0388(17) 0.070(2) 0.0013(15) 0.0032(16) -0.0001(15)
C1 0.0480(19) 0.0432(19) 0.0336(16) 0.0219(15) 0.0086(14) 0.0063(14)
C2 0.0428(18) 0.0438(19) 0.0388(17) 0.0132(15) 0.0090(14) 0.0051(15)
C3 0.067(2) 0.057(2) 0.043(2) 0.0051(19) 0.0021(18) 0.0044(18)
C4 0.080(3) 0.056(2) 0.061(3) 0.001(2) -0.001(2) -0.004(2)
C5 0.091(3) 0.045(2) 0.072(3) 0.002(2) 0.011(2) 0.012(2)
C6 0.077(3) 0.053(2) 0.046(2) 0.022(2) 0.0127(19) 0.0172(18)
C7 0.051(2) 0.056(2) 0.0377(17) 0.0278(17) 0.0034(15) 0.0071(16)
C8 0.0436(19) 0.055(2) 0.0440(19) 0.0090(16) 0.0008(15) 0.0165(16)
C9 0.054(2) 0.0355(19) 0.073(2) -0.0015(16) 0.0240(19) -0.0050(17)
C10 0.0358(17) 0.0304(16) 0.0385(16) 0.0042(13) 0.0046(14) 0.0050(13)
C11 0.072(2) 0.055(2) 0.0413(19) 0.0341(19) 0.0077(17) 0.0024(17)
C12 0.0437(19) 0.0464(19) 0.0329(16) 0.0124(15) 0.0099(14) 0.0031(14)
C13 0.0378(17) 0.0336(18) 0.0356(17) 0.0055(14) 0.0047(13) 0.0023(14)
C14 0.049(2) 0.0287(17) 0.0442(18) 0.0092(16) 0.0119(16) 0.0059(14)

loop_
_atom_type_symbol
_atom_type_description
_atom_type_scat_dispersion_real
_atom_type_scat_dispersion_imag
_atom_type_scat_source
C C 0.0033 0.0016 'International Tables Vol C Tables 4.2.6.8 and 6.1.1.4'
H H 0.0000 0.0000 'International Tables Vol C Tables 4.2.6.8 and 6.1.1.4'
Co Co 0.3494 0.9721 'International Tables Vol C Tables 4.2.6.8 and 6.1.1.4'
N N 0.0061 0.0033 'International Tables Vol C Tables 4.2.6.8 and 6.1.1.4'

loop_
_geom_angle_atom_site_label_1
_geom_angle_atom_site_label_2
_geom_angle_atom_site_label_3
_geom_angle_site_symmetry_1
_geom_angle_site_symmetry_3
_geom_angle
N8 Co1 N8 2_755 . 180.00(6)
N8 Co1 N6 2_755 2_756 88.36(9)
N8 Co1 N6 . 2_756 91.64(9)
N8 Co1 N6 2_755 1_554 91.64(9)
N8 Co1 N6 . 1_554 88.36(9)
N6 Co1 N6 2_756 1_554 180.00(13)
N8 Co1 N3 2_755 . 91.36(9)
N8 Co1 N3 . . 88.64(9)
N6 Co1 N3 2_756 . 88.73(9)
N6 Co1 N3 1_554 . 91.27(9)
N8 Co1 N3 2_755 2_755 88.64(9)
N8 Co1 N3 . 2_755 91.36(9)
N6 Co1 N3 2_756 2_755 91.27(9)
N6 Co1 N3 1_554 2_755 88.73(9)
N3 Co1 N3 . 2_755 180.00(12)
C10 N1 N2 . . 109.0(2)
C10 N1 C7 . . 130.1(3)
N2 N1 C7 . . 120.8(3)
C9 N2 N1 . . 103.0(3)
C10 N3 C9 . . 102.4(3)
C10 N3 Co1 . . 131.0(2)
C9 N3 Co1 . . 126.5(2)
C12 N4 N5 . . 109.6(2)
C12 N4 C8 . . 129.0(3)
N5 N4 C8 . . 121.4(2)
C11 N5 N4 . . 102.8(3)
C12 N6 C11 . . 102.3(3)
C12 N6 Co1 . 1_556 127.4(2)
C11 N6 Co1 . 1_556 130.2(2)
C14 N7 C13 . . 124.1(3)
C13 N8 Co1 . . 169.2(3)
C6 C1 C2 . . 119.0(3)
C6 C1 C7 . . 118.3(3)
C2 C1 C7 . . 122.7(3)
C3 C2 C1 . . 118.7(3)
C3 C2 C8 . . 119.4(3)
C1 C2 C8 . . 121.8(3)
C4 C3 C2 . . 121.5(3)
C4 C3 H3A . . 119.3
C2 C3 H3A . . 119.3
C5 C4 C3 . . 120.0(4)
C5 C4 H4A . . 120.0
C3 C4 H4A . . 120.0
C4 C5 C6 . . 119.5(4)
C4 C5 H5A . . 120.3
C6 C5 H5A . . 120.3
C5 C6 C1 . . 121.3(3)
C5 C6 H6A . . 119.3
C1 C6 H6A . . 119.3
N1 C7 C1 . . 112.1(2)
N1 C7 H7A . . 109.2
C1 C7 H7A . . 109.2
N1 C7 H7B . . 109.2
C1 C7 H7B . . 109.2
H7A C7 H7B . . 107.9
N4 C8 C2 . . 112.7(3)
N4 C8 H8A . . 109.0
C2 C8 H8A . . 109.0
N4 C8 H8B . . 109.0
C2 C8 H8B . . 109.0
H8A C8 H8B . . 107.8
N2 C9 N3 . . 114.4(3)
N2 C9 H9A . . 122.8
N3 C9 H9A . . 122.8
N3 C10 N1 . . 111.2(3)
N3 C10 H10A . . 124.4
N1 C10 H10A . . 124.4
N5 C11 N6 . . 114.8(3)
N5 C11 H11A . . 122.6
N6 C11 H11A . . 122.6
N6 C12 N4 . . 110.5(3)
N6 C12 H12A . . 124.7
N4 C12 H12A . . 124.7
N8 C13 N7 . . 174.2(3)
N9 C14 N7 . . 171.4(3)

loop_
_geom_bond_atom_site_label_1
_geom_bond_atom_site_label_2
_geom_bond_site_symmetry_2
_geom_bond_distance
Co1 N8 2_755 2.118(3)
Co1 N8 . 2.118(3)
Co1 N6 2_756 2.147(2)
Co1 N6 1_554 2.147(2)
Co1 N3 . 2.174(2)
Co1 N3 2_755 2.174(2)
N1 C10 . 1.325(4)
N1 N2 . 1.356(4)
N1 C7 . 1.472(4)
N2 C9 . 1.319(4)
N3 C10 . 1.322(4)
N3 C9 . 1.352(4)
N4 C12 . 1.333(4)
N4 N5 . 1.344(4)
N4 C8 . 1.459(4)
N5 C11 . 1.311(4)
N6 C12 . 1.318(4)
N6 C11 . 1.354(4)
N6 Co1 1_556 2.147(2)
N7 C14 . 1.296(4)
N7 C13 . 1.297(4)
N8 C13 . 1.147(4)
N9 C14 . 1.148(4)
C1 C6 . 1.392(5)
C1 C2 . 1.397(4)
C1 C7 . 1.506(4)
C2 C3 . 1.381(4)
C2 C8 . 1.510(4)
C3 C4 . 1.377(5)
C3 H3A . 0.9300
C4 C5 . 1.370(5)
C4 H4A . 0.9300
C5 C6 . 1.374(5)
C5 H5A . 0.9300
C6 H6A . 0.9300
C7 H7A . 0.9700
C7 H7B . 0.9700
C8 H8A . 0.9700
C8 H8B . 0.9700
C9 H9A . 0.9300
C10 H10A . 0.9300
C11 H11A . 0.9300
C12 H12A . 0.9300

loop_
_geom_hbond_atom_site_label_D
_geom_hbond_atom_site_label_H
_geom_hbond_atom_site_label_A
_geom_hbond_site_symmetry_A
_geom_hbond_distance_DH
_geom_hbond_distance_HA
_geom_hbond_distance_DA
_geom_hbond_angle_DHA
C9 H9A N9 1_445 0.93 2.54 3.308(4) 140
C11 H11A N5 2_756 0.93 2.56 3.217(5) 128
C12 H12A N9 2_766 0.93 2.48 3.286(4) 145

loop_
_geom_torsion_atom_site_label_1
_geom_torsion_atom_site_label_2
_geom_torsion_atom_site_label_3
_geom_torsion_atom_site_label_4
_geom_torsion_site_symmetry_1
_geom_torsion
C10 N1 N2 C9 . -0.8(4)
C7 N1 N2 C9 . 175.3(3)
N8 Co1 N3 C10 2_755 -178.4(3)
N8 Co1 N3 C10 . 1.6(3)
N6 Co1 N3 C10 2_756 93.2(3)
N6 Co1 N3 C10 1_554 -86.8(3)
N8 Co1 N3 C9 2_755 5.4(3)
N8 Co1 N3 C9 . -174.6(3)
N6 Co1 N3 C9 2_756 -83.0(3)
N6 Co1 N3 C9 1_554 97.0(3)
C12 N4 N5 C11 . -0.4(4)
C8 N4 N5 C11 . 179.3(3)
N6 Co1 N8 C13 2_756 162.9(13)
N6 Co1 N8 C13 1_554 -17.1(13)
N3 Co1 N8 C13 . -108.5(13)
N3 Co1 N8 C13 2_755 71.5(13)
C6 C1 C2 C3 . -1.5(5)
C7 C1 C2 C3 . 178.6(3)
C6 C1 C2 C8 . 174.6(3)
C7 C1 C2 C8 . -5.3(5)
C1 C2 C3 C4 . 1.3(5)
C8 C2 C3 C4 . -174.9(3)
C2 C3 C4 C5 . 0.4(6)
C3 C4 C5 C6 . -1.9(6)
C4 C5 C6 C1 . 1.7(6)
C2 C1 C6 C5 . 0.0(5)
C7 C1 C6 C5 . 179.9(3)
C10 N1 C7 C1 . -56.9(4)
N2 N1 C7 C1 . 128.0(3)
C6 C1 C7 N1 . 105.8(3)
C2 C1 C7 N1 . -74.3(4)
C12 N4 C8 C2 . 102.7(4)
N5 N4 C8 C2 . -77.0(4)
C3 C2 C8 N4 . -49.1(4)
C1 C2 C8 N4 . 134.9(3)
N1 N2 C9 N3 . 0.4(4)
C10 N3 C9 N2 . 0.1(4)
Co1 N3 C9 N2 . 177.2(2)
C9 N3 C10 N1 . -0.6(3)
Co1 N3 C10 N1 . -177.47(18)
N2 N1 C10 N3 . 0.9(3)
C7 N1 C10 N3 . -174.6(3)
N4 N5 C11 N6 . 0.1(4)
C12 N6 C11 N5 . 0.3(4)
Co1 N6 C11 N5 1_556 -175.5(2)
C11 N6 C12 N4 . -0.6(3)
Co1 N6 C12 N4 1_556 175.45(18)
N5 N4 C12 N6 . 0.7(4)
C8 N4 C12 N6 . -179.0(3)
